data_7158178
loop_
_publ_author_name
'Abeysekera, Amila M.'
'Averkiev, Boris B.'
'Le Magueres, Pierre'
'Aaker\"oy, Christer B'

_publ_section_title
;
 Intermolecular binding preferences of haloethynyl halogen-bond donors as
 a function of molecular electrostatic potentials in a family of
 <i>N</i>-(pyridin-2-yl)amides.
;
_journal_issue 30
_journal_name_full 'Organic &amp; biomolecular chemistry'
_journal_page_first 6671
_journal_page_last 6681
_journal_paper_doi 10.1039/d1ob01133b
_journal_volume 19
_journal_year 2021
_chemical_formula_moiety 'C13 H8 Cl N3 O'
_chemical_formula_sum 'C13 H8 Cl N3 O'
_chemical_formula_weight 257.67
_chemical_name_systematic 3act-Cl
_space_group_crystal_system monoclinic
_space_group_IT_number 14
_space_group_name_Hall '-P 2ybc'
_space_group_name_H-M_alt 'P 1 21/c 1'
_atom_sites_solution_hydrogens geom
_atom_sites_solution_primary dual
_audit_creation_date 2021-04-26
_audit_creation_method
;
Olex2 1.3-ac4
(compiled 2020.11.27 svn.r5f609507 for Rigaku Oxford Diffraction, GUI svn.r6214)
;
_audit_update_record
;
2021-06-10 deposited with the CCDC.	2021-07-12 downloaded from the CCDC.
;
_cell_angle_alpha 90
_cell_angle_beta 93.485(2)
_cell_angle_gamma 90
_cell_formula_units_Z 4
_cell_length_a 3.84600(10)
_cell_length_b 9.8013(2)
_cell_length_c 29.8606(6)
_cell_measurement_reflns_used 10206
_cell_measurement_temperature 99.99(10)
_cell_measurement_theta_max 76.8990
_cell_measurement_theta_min 2.9640
_cell_volume 1123.54(4)
_computing_cell_refinement 'CrysAlisPro 1.171.40.84a (Rigaku OD, 2020)'
_computing_data_collection 'CrysAlisPro 1.171.40.84a (Rigaku OD, 2020)'
_computing_data_reduction 'CrysAlisPro 1.171.40.84a (Rigaku OD, 2020)'
_computing_molecular_graphics 'Olex2 1.3-ac4 (Dolomanov et al., 2009)'
_computing_publication_material 'Olex2 1.3-ac4 (Dolomanov et al., 2009)'
_computing_structure_refinement 'SHELXL 2018/3 (Sheldrick, 2015)'
_computing_structure_solution 'SHELXT  (Sheldrick, 2015)'
_diffrn_ambient_environment N~2~
_diffrn_ambient_temperature 99.99(10)
_diffrn_detector 'Hybrid Pixel Array Detector'
_diffrn_detector_area_resol_mean 10.0000
_diffrn_detector_type HyPix
_diffrn_measured_fraction_theta_full 0.991
_diffrn_measured_fraction_theta_max 0.969
_diffrn_measurement_details
;
List of Runs (angles in degrees, time in seconds):

  # Type    Start    End  Width  t~exp~   \w     \q     \k     \f   Frames
#--------------------------------------------------------------------------
  1  \w    -64.00 -39.00   0.50    5.43    --  -47.95 -38.00 -90.00   50
  2  \w   -108.00 -76.00   0.50    5.43    --  -47.95 -38.00 -90.00   64
  3  \w   -117.00 -76.00   0.50    5.43    --  -47.95-125.00   0.00   82
  4  \w   -103.00 -76.00   0.50    5.43    --  -47.95-124.00  76.00   54
  5  \w    -51.00 -14.00   0.50   21.73    --  -86.25  45.00-150.00   74
  6  \w    -89.00 -63.00   0.50   21.73    --  -86.25 148.00 -39.00   52
  7  \w   -100.00 -65.00   0.50    5.43    --  -47.95 148.00 -39.00   70
  8  \w    -50.00 -17.00   0.50   21.73    --  -86.25  45.00  90.00   66
  9  \w    -63.00 -38.00   0.50    5.43    --  -47.95 124.00 155.00   50
 10  \w    -62.00 -36.00   0.50   21.73    --  -86.25 124.00 155.00   52
 11  \w   -147.00 -73.00   0.50   21.73    --  -86.25 -45.00 120.00  148
 12  \w   -119.00 -89.00   0.50   21.73    --  -86.25-124.00  76.00   60
 13  \w    -98.00 -73.00   0.50    5.43    --  -47.95-125.00  90.00   50
 14  \w   -102.00 -62.00   0.50    5.43    --  -47.95-148.00 -87.00   80
 15  \w   -127.00-102.00   0.50   21.73    --  -86.25-148.00 -87.00   50
 16  \w     36.00  95.00   0.50    5.43    --   47.95-124.00  76.00  118
 17  \w     49.00  74.00   0.50   21.73    --  107.75-124.00  76.00   50
 18  \w     73.00  99.00   0.50   21.73    --  107.75 -94.00 120.00   52
 19  \w     44.00  70.00   0.50   21.73    --  107.75 -61.00  90.00   52
 20  \w     36.00  61.00   0.50   21.73    --  107.75 -61.00  30.00   50
 21  \w     46.00 102.00   0.50   21.73    --  107.75 -77.00   0.00  112
 22  \w     80.00 105.00   0.50   21.73    --  107.75 -77.00 -60.00   50
 23  \w     77.00 107.00   0.50   21.73    --  107.75-106.00 -74.59   60
 24  \w     63.00  88.00   0.50   21.73    --  107.75-148.00 -87.00   50
 25  \w     57.00  84.00   0.50   21.73    --  107.75-125.00 -90.00   54
 26  \w     67.00 112.00   0.50   21.73    --  107.75-125.00-150.00   90
 27  \w     54.00  80.00   0.50    5.43    --   47.95-148.00 -87.00   52
 28  \w     36.00  69.00   0.50   21.73    --  107.75 -61.00-120.00   66
 29  \w     52.00  93.00   0.50   21.73    --  107.75 -77.00-150.00   82
 30  \w     47.00 106.00   0.50   21.73    --  107.75 -94.00 -90.00  118
 31  \w     87.00 112.00   0.50   21.73    --  107.75-125.00   0.00   50
 32  \w     42.00  69.00   0.50   21.73    --  107.75 -77.00 -60.00   54
 33  \w     41.00  67.00   0.50   21.73    --  107.75 -61.00 -60.00   52
 34  \w     35.00  60.00   0.50   21.73    --  107.75 -61.00 -30.00   50
 35  \w     35.00  69.00   0.50   21.73    --  107.75 -61.00 -90.00   68
 36  \w     94.00 167.00   0.50   21.73    --  107.75  15.00 -90.00  146
 37  \w    110.00 178.00   0.50   21.73    --  107.75  15.00 -30.00  136
 38  \w    103.00 156.00   0.50   21.73    --  107.75  30.00 120.00  106
 39  \w    144.00 178.00   0.50   21.73    --  107.75  61.00 150.00   68
 40  \w    122.00 147.00   0.50   21.73    --  107.75 124.00 155.00   50
 41  \w    100.00 139.00   0.50   21.73    --  107.75  61.00 150.00   78
 42  \w     80.00 117.50   0.50   21.73    --  107.75 148.00 -39.00   75
;
_diffrn_measurement_device 'four-circle diffractometer'
_diffrn_measurement_device_type 'XtaLAB Synergy, Dualflex, HyPix'
_diffrn_measurement_method '\w scans'
_diffrn_orient_matrix_type 'CrysAlisPro convention (1999,Acta A55,543-557)'
_diffrn_orient_matrix_UB_11 -0.1510452000
_diffrn_orient_matrix_UB_12 -0.1301535000
_diffrn_orient_matrix_UB_13 -0.0226384000
_diffrn_orient_matrix_UB_21 -0.0811971000
_diffrn_orient_matrix_UB_22 -0.0572895000
_diffrn_orient_matrix_UB_23 0.0462612000
_diffrn_orient_matrix_UB_31 -0.3627840000
_diffrn_orient_matrix_UB_32 0.0669608000
_diffrn_orient_matrix_UB_33 -0.0044030000
_diffrn_radiation_monochromator mirror
_diffrn_radiation_probe x-ray
_diffrn_radiation_type 'Cu K\a'
_diffrn_radiation_wavelength 1.54184
_diffrn_reflns_av_R_equivalents 0.0245
_diffrn_reflns_av_unetI/netI 0.0173
_diffrn_reflns_Laue_measured_fraction_full 0.991
_diffrn_reflns_Laue_measured_fraction_max 0.969
_diffrn_reflns_limit_h_max 3
_diffrn_reflns_limit_h_min -4
_diffrn_reflns_limit_k_max 12
_diffrn_reflns_limit_k_min -12
_diffrn_reflns_limit_l_max 37
_diffrn_reflns_limit_l_min -37
_diffrn_reflns_number 11353
_diffrn_reflns_point_group_measured_fraction_full 0.991
_diffrn_reflns_point_group_measured_fraction_max 0.969
_diffrn_reflns_theta_full 67.684
_diffrn_reflns_theta_max 77.222
_diffrn_reflns_theta_min 2.965
_diffrn_source 'micro-focus sealed X-ray tube'
_diffrn_source_type 'PhotonJet (Cu) X-ray Source'
_exptl_absorpt_coefficient_mu 2.933
_exptl_absorpt_correction_T_max 1.00000
_exptl_absorpt_correction_T_min 0.64902
_exptl_absorpt_correction_type multi-scan
_exptl_absorpt_process_details
;
CrysAlisPro 1.171.40.84a (Rigaku Oxford Diffraction, 2020)
Empirical absorption correction using spherical harmonics,
implemented in SCALE3 ABSPACK scaling algorithm.
;
_exptl_crystal_colour 'clear light yellow'
_exptl_crystal_colour_lustre clear
_exptl_crystal_colour_modifier light
_exptl_crystal_colour_primary yellow
_exptl_crystal_density_diffrn 1.523
_exptl_crystal_description needle
_exptl_crystal_F_000 528
_exptl_crystal_recrystallization_method 'recrystallized from touluene, ACN, and ethylacetate'
_exptl_crystal_size_max 0.106
_exptl_crystal_size_mid 0.036
_exptl_crystal_size_min 0.011
_refine_diff_density_max 0.538
_refine_diff_density_min -0.504
_refine_diff_density_rms 0.066
_refine_ls_extinction_method none
_refine_ls_goodness_of_fit_ref 1.046
_refine_ls_hydrogen_treatment constr
_refine_ls_matrix_type full
_refine_ls_number_parameters 163
_refine_ls_number_reflns 2305
_refine_ls_number_restraints 0
_refine_ls_restrained_S_all 1.046
_refine_ls_R_factor_all 0.0425
_refine_ls_R_factor_gt 0.0416
_refine_ls_shift/su_max 0.001
_refine_ls_shift/su_mean 0.000
_refine_ls_structure_factor_coef Fsqd
_refine_ls_weighting_details 'w=1/[\s^2^(Fo^2^)+(0.0622P)^2^+1.2212P] where P=(Fo^2^+2Fc^2^)/3'
_refine_ls_weighting_scheme calc
_refine_ls_wR_factor_gt 0.1167
_refine_ls_wR_factor_ref 0.1174
_reflns_Friedel_coverage 0.000
_reflns_number_gt 2235
_reflns_number_total 2305
_reflns_threshold_expression 'I > 2\s(I)'
_cod_data_source_file d1ob01133b2.cif
_cod_data_source_block 3act-Cl
_cod_depositor_comments 'Adding full bibliography for 7158173--7158183.cif.'
_cod_database_code 7158178
_shelx_shelxl_version_number 2018/3
_chemical_oxdiff_formula 'C13 H18 N3 O Cl'
_shelx_space_group_comment
;
The symmetry employed for this shelxl refinement is uniquely defined
by the following loop, which should always be used as a source of
symmetry information in preference to the above space-group names.
They are only intended as comments.
;
_shelx_estimated_absorpt_t_max 0.968
_shelx_estimated_absorpt_t_min 0.746
_reflns_odcompleteness_completeness 98.56
_reflns_odcompleteness_iscentric 1
_reflns_odcompleteness_theta 66.97
_olex2_refinement_description
;
1. Fixed Uiso
 At 1.2 times of:
  All C(H) groups, All N(H) groups
2.a Aromatic/amide H refined with riding coordinates:
 N10(H10), C18(H18), C17(H17), C14(H14), C16(H16), C3(H3), C6(H6), C5(H5)
;
_olex2_date_sample_data_collection 2020-12-15
_olex2_date_sample_submission 2020-12-14
_olex2_exptl_crystal_mounting_method 'mounted on a glass fibre'
_olex2_submission_original_sample_id 3-act-Cl
_olex2_submission_special_instructions 'No special instructions were received'
_oxdiff_exptl_absorpt_empirical_details
;
Empirical correction (ABSPACK) includes:
- Absorption correction using spherical harmonics
- Frame scaling
;
_oxdiff_exptl_absorpt_empirical_full_max 1.544
_oxdiff_exptl_absorpt_empirical_full_min 0.510

loop_
_space_group_symop_operation_xyz
'x, y, z'
'-x, y+1/2, -z+1/2'
'-x, -y, -z'
'x, -y-1/2, z-1/2'

loop_
_atom_site_label
_atom_site_type_symbol
_atom_site_fract_x
_atom_site_fract_y
_atom_site_fract_z
_atom_site_U_iso_or_equiv
_atom_site_adp_type
_atom_site_occupancy
_atom_site_site_symmetry_order
_atom_site_calc_flag
_atom_site_refinement_flags_posn
_atom_site_refinement_flags_adp
_atom_site_refinement_flags_occupancy
_atom_site_disorder_assembly
_atom_site_disorder_group
Cl9 Cl 0.06243(14) 0.15043(5) 0.58637(2) 0.03146(18) Uani 1 1 d . . . . .
O12 O 0.5805(4) 0.64663(13) 0.33272(4) 0.0224(3) Uani 1 1 d . . . . .
N10 N 0.6434(4) 0.41342(15) 0.33393(5) 0.0162(3) Uani 1 1 d . . . . .
H10 H 0.707186 0.343663 0.317788 0.019 Uiso 1 1 calc R U . . .
N15 N 1.0063(4) 0.67546(15) 0.20964(5) 0.0161(3) Uani 1 1 d . . . . .
N2 N 0.6104(4) 0.25540(15) 0.38984(5) 0.0173(3) Uani 1 1 d . . . . .
C7 C 0.2632(4) 0.24943(19) 0.50487(7) 0.0201(4) Uani 1 1 d . . . . .
C1 C 0.5453(4) 0.38468(18) 0.37741(6) 0.0154(3) Uani 1 1 d . . . . .
C18 C 0.6442(4) 0.44210(17) 0.23466(6) 0.0152(3) Uani 1 1 d . . . . .
H18 H 0.522849 0.362633 0.243120 0.018 Uiso 1 1 calc R U . . .
C13 C 0.7457(4) 0.54079(17) 0.26636(6) 0.0146(3) Uani 1 1 d . . . . .
C17 C 0.7242(5) 0.46235(17) 0.19043(6) 0.0168(4) Uani 1 1 d . . . . .
H17 H 0.656725 0.397217 0.167994 0.020 Uiso 1 1 calc R U . . .
C11 C 0.6497(4) 0.53916(17) 0.31416(6) 0.0158(4) Uani 1 1 d . . . . .
C14 C 0.9248(4) 0.65494(17) 0.25206(6) 0.0158(4) Uani 1 1 d . . . . .
H14 H 0.993006 0.722246 0.273744 0.019 Uiso 1 1 calc R U . . .
C16 C 0.9044(5) 0.57935(18) 0.17951(6) 0.0164(4) Uani 1 1 d . . . . .
H16 H 0.958397 0.592140 0.149170 0.020 Uiso 1 1 calc R U . . .
C3 C 0.5202(5) 0.21662(19) 0.43031(6) 0.0191(4) Uani 1 1 d . . . . .
H3 H 0.566272 0.125004 0.439204 0.023 Uiso 1 1 calc R U . . .
C4 C 0.3622(5) 0.30208(19) 0.46044(6) 0.0181(4) Uani 1 1 d . . . . .
C6 C 0.3899(5) 0.47981(18) 0.40499(6) 0.0185(4) Uani 1 1 d . . . . .
H6 H 0.348242 0.570932 0.395238 0.022 Uiso 1 1 calc R U . . .
C5 C 0.2991(5) 0.43706(19) 0.44672(6) 0.0199(4) Uani 1 1 d . . . . .
H5 H 0.193662 0.499216 0.466200 0.024 Uiso 1 1 calc R U . . .
C8 C 0.1813(5) 0.2097(2) 0.53721(7) 0.0259(4) Uani 1 1 d . . . . .

loop_
_atom_site_aniso_label
_atom_site_aniso_U_11
_atom_site_aniso_U_22
_atom_site_aniso_U_33
_atom_site_aniso_U_23
_atom_site_aniso_U_13
_atom_site_aniso_U_12
Cl9 0.0372(3) 0.0381(3) 0.0201(3) 0.00789(19) 0.0101(2) 0.0007(2)
O12 0.0342(8) 0.0131(6) 0.0207(7) -0.0018(5) 0.0090(6) 0.0022(5)
N10 0.0212(7) 0.0128(7) 0.0152(7) -0.0002(5) 0.0060(6) 0.0015(5)
N15 0.0188(7) 0.0123(7) 0.0175(7) 0.0019(5) 0.0039(6) 0.0011(5)
N2 0.0223(8) 0.0147(7) 0.0152(7) 0.0002(5) 0.0035(6) 0.0000(6)
C7 0.0123(8) 0.0205(9) 0.0276(10) -0.0103(8) 0.0017(7) 0.0011(6)
C1 0.0154(8) 0.0159(8) 0.0150(8) -0.0007(6) 0.0025(6) -0.0013(6)
C18 0.0155(8) 0.0119(7) 0.0184(8) 0.0012(6) 0.0029(6) 0.0007(6)
C13 0.0152(8) 0.0121(8) 0.0167(8) 0.0009(6) 0.0031(6) 0.0028(6)
C17 0.0192(8) 0.0134(8) 0.0179(8) -0.0015(6) 0.0013(7) 0.0022(6)
C11 0.0169(8) 0.0141(8) 0.0165(8) 0.0003(6) 0.0028(6) 0.0004(6)
C14 0.0172(8) 0.0125(8) 0.0179(8) -0.0005(6) 0.0025(7) 0.0013(6)
C16 0.0187(8) 0.0150(8) 0.0157(8) 0.0020(6) 0.0032(6) 0.0035(6)
C3 0.0236(9) 0.0168(8) 0.0170(8) 0.0013(7) 0.0031(7) -0.0008(7)
C4 0.0194(8) 0.0221(9) 0.0131(8) 0.0006(7) 0.0030(6) -0.0028(7)
C6 0.0219(9) 0.0167(8) 0.0176(8) -0.0006(7) 0.0054(7) 0.0015(7)
C5 0.0214(9) 0.0207(9) 0.0181(9) -0.0028(7) 0.0057(7) 0.0018(7)
C8 0.0250(10) 0.0213(9) 0.0310(11) -0.0034(8) -0.0023(8) 0.0033(8)

loop_
_atom_type_symbol
_atom_type_description
_atom_type_scat_dispersion_real
_atom_type_scat_dispersion_imag
_atom_type_scat_source
C C 0.0181 0.0091 'International Tables Vol C Tables 4.2.6.8 and 6.1.1.4'
H H 0.0000 0.0000 'International Tables Vol C Tables 4.2.6.8 and 6.1.1.4'
Cl Cl 0.3639 0.7018 'International Tables Vol C Tables 4.2.6.8 and 6.1.1.4'
N N 0.0311 0.0180 'International Tables Vol C Tables 4.2.6.8 and 6.1.1.4'
O O 0.0492 0.0322 'International Tables Vol C Tables 4.2.6.8 and 6.1.1.4'

loop_
_geom_angle_atom_site_label_1
_geom_angle_atom_site_label_2
_geom_angle_atom_site_label_3
_geom_angle
_geom_angle_site_symmetry_1
_geom_angle_site_symmetry_3
_geom_angle_publ_flag
C1 N10 H10 116.8 . . ?
C11 N10 H10 116.8 . . ?
C11 N10 C1 126.42(15) . . ?
C14 N15 C16 116.91(15) . . ?
C3 N2 C1 117.80(15) . . ?
C8 C7 C4 178.1(2) . . ?
N2 C1 N10 112.96(15) . . ?
N2 C1 C6 123.07(16) . . ?
C6 C1 N10 123.96(16) . . ?
C13 C18 H18 120.7 . . ?
C17 C18 H18 120.7 . . ?
C17 C18 C13 118.56(16) . . ?
C18 C13 C11 124.45(16) . . ?
C18 C13 C14 118.21(16) . . ?
C14 C13 C11 117.12(15) . . ?
C18 C17 H17 120.5 . . ?
C18 C17 C16 118.94(16) . . ?
C16 C17 H17 120.5 . . ?
O12 C11 N10 124.64(16) . . ?
O12 C11 C13 119.66(15) . . ?
N10 C11 C13 115.70(14) . . ?
N15 C14 C13 123.97(16) . . ?
N15 C14 H14 118.0 . . ?
C13 C14 H14 118.0 . . ?
N15 C16 C17 123.41(16) . . ?
N15 C16 H16 118.3 . . ?
C17 C16 H16 118.3 . . ?
N2 C3 H3 117.9 . . ?
N2 C3 C4 124.13(17) . . ?
C4 C3 H3 117.9 . . ?
C3 C4 C7 120.64(16) . . ?
C3 C4 C5 116.91(16) . . ?
C5 C4 C7 122.45(16) . . ?
C1 C6 H6 121.0 . . ?
C5 C6 C1 117.97(17) . . ?
C5 C6 H6 121.0 . . ?
C4 C5 H5 119.9 . . ?
C6 C5 C4 120.12(16) . . ?
C6 C5 H5 119.9 . . ?
C7 C8 Cl9 179.3(2) . . ?

loop_
_geom_bond_atom_site_label_1
_geom_bond_atom_site_label_2
_geom_bond_distance
_geom_bond_site_symmetry_2
_geom_bond_publ_flag
Cl9 C8 1.668(2) . ?
O12 C11 1.227(2) . ?
N10 H10 0.8800 . ?
N10 C1 1.402(2) . ?
N10 C11 1.367(2) . ?
N15 C14 1.339(2) . ?
N15 C16 1.344(2) . ?
N2 C1 1.340(2) . ?
N2 C3 1.333(2) . ?
C7 C4 1.494(3) . ?
C7 C8 1.105(3) . ?
C1 C6 1.402(2) . ?
C18 H18 0.9500 . ?
C18 C13 1.393(2) . ?
C18 C17 1.389(2) . ?
C13 C11 1.496(2) . ?
C13 C14 1.394(2) . ?
C17 H17 0.9500 . ?
C17 C16 1.389(2) . ?
C14 H14 0.9500 . ?
C16 H16 0.9500 . ?
C3 H3 0.9500 . ?
C3 C4 1.395(3) . ?
C4 C5 1.402(3) . ?
C6 H6 0.9500 . ?
C6 C5 1.380(2) . ?
C5 H5 0.9500 . ?

loop_
_geom_hbond_atom_site_label_D
_geom_hbond_atom_site_label_H
_geom_hbond_atom_site_label_A
_geom_hbond_distance_DH
_geom_hbond_distance_HA
_geom_hbond_distance_DA
_geom_hbond_angle_DHA
_geom_hbond_site_symmetry_A
_geom_hbond_publ_flag
C6 H6 O12 0.95 2.24 2.839(2) 119.8 . yes

loop_
_geom_torsion_atom_site_label_1
_geom_torsion_atom_site_label_2
_geom_torsion_atom_site_label_3
_geom_torsion_atom_site_label_4
_geom_torsion
_geom_torsion_site_symmetry_1
_geom_torsion_site_symmetry_2
_geom_torsion_site_symmetry_3
_geom_torsion_site_symmetry_4
_geom_torsion_publ_flag
N10 C1 C6 C5 178.55(17) . . . . ?
N2 C1 C6 C5 -0.3(3) . . . . ?
N2 C3 C4 C7 178.79(17) . . . . ?
N2 C3 C4 C5 -0.5(3) . . . . ?
C7 C4 C5 C6 -178.78(17) . . . . ?
C1 N10 C11 O12 2.7(3) . . . . ?
C1 N10 C11 C13 -176.66(15) . . . . ?
C1 N2 C3 C4 0.1(3) . . . . ?
C1 C6 C5 C4 -0.1(3) . . . . ?
C18 C13 C11 O12 -141.91(18) . . . . ?
C18 C13 C11 N10 37.5(2) . . . . ?
C18 C13 C14 N15 -0.2(3) . . . . ?
C18 C17 C16 N15 -0.2(3) . . . . ?
C13 C18 C17 C16 0.5(2) . . . . ?
C17 C18 C13 C11 174.14(15) . . . . ?
C17 C18 C13 C14 -0.3(2) . . . . ?
C11 N10 C1 N2 -171.37(16) . . . . ?
C11 N10 C1 C6 9.7(3) . . . . ?
C11 C13 C14 N15 -175.09(16) . . . . ?
C14 N15 C16 C17 -0.4(2) . . . . ?
C14 C13 C11 O12 32.6(2) . . . . ?
C14 C13 C11 N10 -147.96(16) . . . . ?
C16 N15 C14 C13 0.5(3) . . . . ?
C3 N2 C1 N10 -178.64(15) . . . . ?
C3 N2 C1 C6 0.3(3) . . . . ?
C3 C4 C5 C6 0.5(3) . . . . ?
